data_1526278
loop_
_publ_author_name
'Pouillerie, C.'
'Delmas, C.'
'Suard, E.'

_publ_section_title
;
 Structural characterization of Li1-z-x Ni1+z O2 by neutron diffraction
;
_journal_name_full 'Journal of Solid State Chemistry'
_journal_page_first 187
_journal_page_last 197
_journal_volume 158
_journal_year 2001
_chemical_formula_sum 'Li0.75 Ni1.25 O2'
_chemical_name_systematic '(Li0.73 Ni0.27) (Ni0.98 Li0.02) O2'
_space_group_IT_number 166
_symmetry_space_group_name_Hall '-R 3 2"'
_symmetry_space_group_name_H-M 'R -3 m :H'
_cell_angle_alpha 90
_cell_angle_beta 90
_cell_angle_gamma 120
_cell_formula_units_Z 3
_cell_length_a 2.8958
_cell_length_b 2.8958
_cell_length_c 14.245
_cell_volume 103.450
_citation_journal_id_ASTM JSSCBI
_cod_data_source_file Pouillerie_JSSCBI_2001_1540.cif
_cod_data_source_block Li0.75Ni1.25O2
_cod_original_cell_volume 103.4499
_cod_database_code 1526278

loop_
_symmetry_equiv_pos_as_xyz
x,y,z
-y,x-y,z
-x+y,-x,z
y,x,-z
-x,-x+y,-z
x-y,-y,-z
-x,-y,-z
y,-x+y,-z
x-y,x,-z
-y,-x,z
x,x-y,z
-x+y,y,z
x+2/3,y+1/3,z+1/3
-y+2/3,x-y+1/3,z+1/3
-x+y+2/3,-x+1/3,z+1/3
y+2/3,x+1/3,-z+1/3
-x+2/3,-x+y+1/3,-z+1/3
x-y+2/3,-y+1/3,-z+1/3
-x+2/3,-y+1/3,-z+1/3
y+2/3,-x+y+1/3,-z+1/3
x-y+2/3,x+1/3,-z+1/3
-y+2/3,-x+1/3,z+1/3
x+2/3,x-y+1/3,z+1/3
-x+y+2/3,y+1/3,z+1/3
x+1/3,y+2/3,z+2/3
-y+1/3,x-y+2/3,z+2/3
-x+y+1/3,-x+2/3,z+2/3
y+1/3,x+2/3,-z+2/3
-x+1/3,-x+y+2/3,-z+2/3
x-y+1/3,-y+2/3,-z+2/3
-x+1/3,-y+2/3,-z+2/3
y+1/3,-x+y+2/3,-z+2/3
x-y+1/3,x+2/3,-z+2/3
-y+1/3,-x+2/3,z+2/3
x+1/3,x-y+2/3,z+2/3
-x+y+1/3,y+2/3,z+2/3

loop_
_atom_site_label
_atom_site_type_symbol
_atom_site_fract_x
_atom_site_fract_y
_atom_site_fract_z
_atom_site_occupancy
_atom_site_U_iso_or_equiv
O1 O-2 0 0 0.2561 1 0.0
Li1 Li+1 0 0 0.5 0.729 0.0
Li2 Li+1 0 0 0 0.021 0.0
Ni1 Ni+2 0 0 0.5 0.271 0.0
Ni2 Ni+2 0 0 0 0.979 0.0
